data_2013930
loop_
_publ_author_name
'Johansson, Magnus J.'
'Bergh, Anders'
'Larsson, Krister'

_publ_section_title
;Methyl
 2,6-di-<i>O</i>-benzyl-3,4-<i>O</i>-phenylphosphinediyl-\b-<small>D</small>-galactopyranoside(<i>P</i>---<i>B</i>)borane
 with chirality on the P atom
;
_journal_issue 5
_journal_name_full 'Acta Crystallographica Section C'
_journal_page_first o312
_journal_page_last o314
_journal_paper_doi 10.1107/S0108270104004287
_journal_volume 60
_journal_year 2004
_chemical_formula_iupac 'C27 H32 B1 O6 P1'
_chemical_formula_moiety 'C27 H32 B1 O6 P1'
_chemical_formula_sum 'C27 H32 B O6 P'
_chemical_formula_weight 494.324
_chemical_name_systematic
;
Methyl 2,6-di-O-benzyl-3,4-O-phenylphosphinediyl-\b-D-galactopyranoside
(P---B)borane
;
_space_group_IT_number 4
_symmetry_cell_setting monoclinic
_symmetry_space_group_name_Hall 'P 2yb'
_symmetry_space_group_name_H-M 'P 1 21 1'
_audit_creation_method 'WinGX routine CIF_UPDATE'
_cell_angle_alpha 90
_cell_angle_beta 96.63(2)
_cell_angle_gamma 90
_cell_formula_units_Z 2
_cell_length_a 10.7567(19)
_cell_length_b 9.800(9)
_cell_length_c 12.926(4)
_cell_measurement_reflns_used 19
_cell_measurement_temperature 293(2)
_cell_measurement_theta_max 15.295
_cell_measurement_theta_min 11.125
_cell_volume 1353.5(13)
_computing_cell_refinement 'CAD-4 EXPRESS'
_computing_data_collection 'CAD-4 EXPRESS (Enraf Nonius, 1994)'
_computing_data_reduction 'XCAD4 (Harms & Wocadlo, 1995)'
_computing_molecular_graphics 'ORTEP3 for Windows (Farrugia, 1997)'
_computing_structure_refinement 'SHELXL97 (Sheldrick, 1997)'
_computing_structure_solution 'SHELXS97 (Sheldrick, 1997)'
_diffrn_measured_fraction_theta_full 0.989
_diffrn_measured_fraction_theta_max 0.989
_diffrn_measurement_device '\k-geometry diffractometer'
_diffrn_measurement_device_type 'Enraf-Nonius CAD-4'
_diffrn_measurement_method 'non-profiled \w/2\q'
_diffrn_radiation_type MoK\a
_diffrn_radiation_wavelength 0.71073
_diffrn_reflns_av_R_equivalents 0.142
_diffrn_reflns_limit_h_max 13
_diffrn_reflns_limit_h_min -13
_diffrn_reflns_limit_k_max 0
_diffrn_reflns_limit_k_min -12
_diffrn_reflns_limit_l_max 16
_diffrn_reflns_limit_l_min -16
_diffrn_reflns_number 5762
_diffrn_reflns_theta_full 26.99
_diffrn_reflns_theta_max 26.99
_diffrn_reflns_theta_min 2.33
_diffrn_standards_decay_% 0
_diffrn_standards_interval_time 120
_diffrn_standards_number 3
_exptl_absorpt_coefficient_mu 0.139
_exptl_absorpt_correction_type none
_exptl_crystal_colour colourless
_exptl_crystal_density_diffrn 1.213
_exptl_crystal_density_meas ?
_exptl_crystal_density_method 'not measured'
_exptl_crystal_description rod
_exptl_crystal_F_000 524
_exptl_crystal_size_max 0.55
_exptl_crystal_size_mid 0.25
_exptl_crystal_size_min 0.10
_refine_diff_density_max 0.258
_refine_diff_density_min -0.224
_refine_ls_abs_structure_details '(Flack, 1983)'
_refine_ls_abs_structure_Flack 0.0(4)
_refine_ls_extinction_method none
_refine_ls_goodness_of_fit_ref 1.043
_refine_ls_hydrogen_treatment constr
_refine_ls_matrix_type full
_refine_ls_number_parameters 319
_refine_ls_number_reflns 3105
_refine_ls_number_restraints 1
_refine_ls_restrained_S_all 1.043
_refine_ls_R_factor_gt 0.0482
_refine_ls_shift/su_max 0.001
_refine_ls_structure_factor_coef Fsqd
_refine_ls_weighting_details 'calc w = 1/[\s^2^(Fo^2^)+(0.0668P)^2^] where P=(Fo^2^+2Fc^2^)/3'
_refine_ls_weighting_scheme calc
_refine_ls_wR_factor_ref 0.1435
_reflns_number_gt 1621
_reflns_number_total 3105
_reflns_threshold_expression I>2\s(I)
_cod_data_source_file bm1560.cif
_cod_data_source_block I
_cod_depositor_comments
;
 Removing duplicate rows from the ATOM_TYPE loop.

 Antanas Vaitkus,
 2018-08-07

The following automatic conversions were performed:

'_geom_torsion_publ_flag' value 'Yes' changed to 'yes' according to
/home/saulius/struct/CIF-dictionaries/cif_core.dic dictionary named
'cif_core.dic' version 2.4.1 from
2010-06-29.

'_geom_hbond_publ_flag' value 'Yes' changed to 'yes'
according to /home/saulius/struct/CIF-dictionaries/cif_core.dic
dictionary named 'cif_core.dic' version 2.4.1 from 2010-06-29 (4
times).

Automatic conversion script
Id: cif_fix_values 1715 2011-07-08 13:25:40Z adriana 

The following automatic conversions were performed:

'_exptl_crystal_density_meas' value 'not measured' was changed to '?'
- the value is perceived as not measured.

Automatic conversion script
Id: cif_fix_values 3008 2015-01-20 13:52:24Z robertas 
;
_cod_original_cell_volume 1353.6(13)
_cod_original_sg_symbol_H-M 'P 21'
_cod_original_formula_sum 'C27 H32 B1 O6 P1'
_cod_database_code 2013930
_cod_database_fobs_code 2013930

loop_
_symmetry_equiv_pos_as_xyz
'x, y, z'
'-x, y+1/2, -z'

loop_
_atom_site_label
_atom_site_fract_x
_atom_site_fract_y
_atom_site_fract_z
_atom_site_U_iso_or_equiv
_atom_site_adp_type
_atom_site_calc_flag
_atom_site_refinement_flags
_atom_site_occupancy
_atom_site_disorder_assembly
_atom_site_disorder_group
_atom_site_type_symbol
C1 0.5235(4) 0.2634(5) -0.1040(3) 0.0570(10) Uani d . 1 . . C
H1 0.5577 0.3515 -0.1228 0.068 Uiso calc R 1 . . H
C2 0.3968(4) 0.2826(4) -0.0643(3) 0.0554(10) Uani d . 1 . . C
H2 0.3590 0.1933 -0.0544 0.067 Uiso calc R 1 . . H
C3 0.4123(4) 0.3596(4) 0.0381(3) 0.0578(10) Uani d . 1 . . C
H3 0.4206 0.4574 0.0246 0.069 Uiso calc R 1 . . H
C4 0.5218(4) 0.3120(4) 0.1138(3) 0.0530(9) Uani d . 1 . . C
H4 0.5419 0.3811 0.1680 0.064 Uiso calc R 1 . . H
C5 0.6372(3) 0.2779(4) 0.0630(3) 0.0520(9) Uani d . 1 . . C
H5 0.6756 0.3632 0.0431 0.062 Uiso calc R 1 . . H
C6 0.7324(4) 0.1990(5) 0.1326(3) 0.0586(10) Uani d . 1 . . C
H6A 0.7013 0.1080 0.1440 0.070 Uiso calc R 1 . . H
H6B 0.8092 0.1908 0.1004 0.070 Uiso calc R 1 . . H
C7 0.6079(5) 0.1774(7) -0.2531(4) 0.0905(18) Uani d . 1 . . C
H7A 0.5836 0.1293 -0.3168 0.136 Uiso calc R 1 . . H
H7B 0.6790 0.1331 -0.2156 0.136 Uiso calc R 1 . . H
H7C 0.6295 0.2697 -0.2685 0.136 Uiso calc R 1 . . H
C8 0.2375(4) 0.2849(6) -0.2106(3) 0.0730(13) Uani d . 1 . . C
H8A 0.2875 0.2161 -0.2404 0.088 Uiso calc R 1 . . H
H8B 0.2042 0.3456 -0.2663 0.088 Uiso calc R 1 . . H
C9 0.1311(4) 0.2167(5) -0.1664(3) 0.0584(10) Uani d . 1 . . C
C10 0.1219(5) 0.0742(6) -0.1658(4) 0.0753(14) Uani d . 1 . . C
H10 0.1835 0.0211 -0.1908 0.090 Uiso calc R 1 . . H
C11 0.0203(6) 0.0128(5) -0.1277(5) 0.0909(17) Uani d . 1 . . C
H11 0.0142 -0.0819 -0.1282 0.109 Uiso calc R 1 . . H
C12 -0.0704(6) 0.0876(6) -0.0899(5) 0.0863(16) Uani d . 1 . . C
H12 -0.1384 0.0450 -0.0651 0.104 Uiso calc R 1 . . H
C13 -0.0603(5) 0.2288(7) -0.0886(4) 0.0796(14) Uani d . 1 . . C
H13 -0.1210 0.2821 -0.0624 0.096 Uiso calc R 1 . . H
C14 0.0395(5) 0.2882(5) -0.1263(4) 0.0717(13) Uani d . 1 . . C
H14 0.0455 0.3829 -0.1245 0.086 Uiso calc R 1 . . H
C15 0.8442(5) 0.2024(7) 0.2977(4) 0.0887(15) Uani d . 1 . . C
H15A 0.9247 0.2048 0.2707 0.106 Uiso calc R 1 . . H
H15B 0.8202 0.1076 0.3036 0.106 Uiso calc R 1 . . H
C16 0.8561(5) 0.2681(7) 0.4039(4) 0.0737(13) Uani d . 1 . . C
C17 0.9284(6) 0.2069(10) 0.4829(5) 0.113(2) Uani d . 1 . . C
H17 0.9708 0.1272 0.4698 0.135 Uiso calc R 1 . . H
C18 0.9407(9) 0.2585(13) 0.5806(6) 0.144(4) Uani d . 1 . . C
H18 0.9897 0.2130 0.6337 0.172 Uiso calc R 1 . . H
C19 0.8824(8) 0.3755(13) 0.6015(6) 0.128(3) Uani d . 1 . . C
H19 0.8928 0.4125 0.6682 0.154 Uiso calc R 1 . . H
C20 0.8098(8) 0.4370(11) 0.5251(7) 0.128(3) Uani d . 1 . . C
H20 0.7683 0.5168 0.5394 0.153 Uiso calc R 1 . . H
C21 0.7943(6) 0.3845(8) 0.4239(5) 0.103(2) Uani d . 1 . . C
H21 0.7429 0.4283 0.3714 0.124 Uiso calc R 1 . . H
C22 0.3378(5) 0.2915(5) 0.3037(4) 0.0740(13) Uani d . 1 . . C
C23 0.4468(6) 0.2963(10) 0.3691(4) 0.116(3) Uani d . 1 . . C
H23 0.5199 0.2629 0.3463 0.139 Uiso calc R 1 . . H
C24 0.4513(8) 0.3507(14) 0.4703(5) 0.154(4) Uani d . 1 . . C
H24 0.5262 0.3542 0.5140 0.185 Uiso calc R 1 . . H
C25 0.3456(11) 0.3970(15) 0.5022(7) 0.164(5) Uani d . 1 . . C
H25 0.3468 0.4314 0.5693 0.197 Uiso calc R 1 . . H
C26 0.2362(11) 0.3948(11) 0.4383(8) 0.152(4) Uani d . 1 . . C
H26 0.1634 0.4289 0.4612 0.182 Uiso calc R 1 . . H
C27 0.2335(6) 0.3416(9) 0.3389(5) 0.110(2) Uani d . 1 . . C
H27 0.1583 0.3403 0.2954 0.133 Uiso calc R 1 . . H
O1 0.5062(3) 0.1777(3) -0.1908(2) 0.0698(9) Uani d . 1 . . O
O2 0.3157(3) 0.3610(3) -0.1351(2) 0.0676(8) Uani d . 1 . . O
O3 0.3036(3) 0.3364(3) 0.0936(2) 0.0656(8) Uani d . 1 . . O
O4 0.4739(3) 0.1896(3) 0.1592(2) 0.0590(7) Uani d . 1 . . O
O5 0.6075(2) 0.1969(3) -0.0281(2) 0.0553(7) Uani d . 1 . . O
O6 0.7558(3) 0.2689(3) 0.2285(2) 0.0643(8) Uani d . 1 . . O
P1 0.33112(10) 0.21660(13) 0.17683(10) 0.0638(3) Uani d . 1 . . P
B1 0.2263(6) 0.0669(7) 0.1569(6) 0.090(2) Uani d . 1 . . B
HA 0.1425 0.0935 0.1665 0.135 Uiso calc R 1 . . H
HB 0.2542 -0.0029 0.2063 0.135 Uiso calc R 1 . . H
HC 0.2277 0.0325 0.0875 0.135 Uiso calc R 1 . . H

loop_
_atom_site_aniso_label
_atom_site_aniso_U_11
_atom_site_aniso_U_22
_atom_site_aniso_U_33
_atom_site_aniso_U_12
_atom_site_aniso_U_13
_atom_site_aniso_U_23
C1 0.066(2) 0.0489(19) 0.056(2) -0.008(2) 0.0065(19) -0.002(2)
C2 0.058(2) 0.0422(18) 0.064(2) 0.001(2) 0.0016(18) 0.010(2)
C3 0.065(2) 0.045(2) 0.064(3) 0.006(2) 0.009(2) 0.006(2)
C4 0.064(2) 0.0415(18) 0.054(2) -0.0044(19) 0.0064(19) 0.0002(19)
C5 0.056(2) 0.0448(18) 0.055(2) -0.006(2) 0.0053(17) -0.004(2)
C6 0.060(2) 0.056(2) 0.060(2) 0.003(2) 0.0076(18) -0.003(2)
C7 0.092(3) 0.109(5) 0.072(3) -0.005(4) 0.018(3) -0.014(4)
C8 0.068(3) 0.087(3) 0.061(3) -0.002(3) -0.005(2) 0.007(3)
C9 0.059(2) 0.059(2) 0.054(2) 0.004(3) -0.0057(18) 0.000(2)
C10 0.082(3) 0.062(3) 0.079(3) 0.018(3) -0.003(3) -0.004(3)
C11 0.109(4) 0.053(3) 0.105(4) -0.014(3) -0.010(4) 0.006(3)
C12 0.079(3) 0.073(3) 0.106(4) -0.020(3) 0.007(3) -0.001(3)
C13 0.069(3) 0.085(3) 0.086(3) 0.006(3) 0.017(3) -0.001(3)
C14 0.081(3) 0.056(3) 0.078(3) -0.002(3) 0.009(3) -0.006(3)
C15 0.093(3) 0.091(4) 0.076(3) 0.020(4) -0.016(2) 0.004(4)
C16 0.077(3) 0.084(3) 0.058(3) -0.009(3) 0.000(2) -0.001(3)
C17 0.126(5) 0.116(5) 0.087(4) -0.001(6) -0.029(3) 0.007(5)
C18 0.176(8) 0.172(10) 0.071(4) -0.026(8) -0.040(4) 0.003(6)
C19 0.143(7) 0.175(9) 0.066(4) -0.036(8) 0.009(4) -0.027(6)
C20 0.133(6) 0.144(7) 0.108(5) -0.016(6) 0.022(5) -0.044(6)
C21 0.112(5) 0.111(5) 0.087(4) 0.012(5) 0.009(3) -0.017(4)
C22 0.076(3) 0.070(3) 0.080(3) 0.003(3) 0.025(3) 0.010(3)
C23 0.110(4) 0.166(8) 0.074(3) 0.021(6) 0.020(3) 0.003(5)
C24 0.151(7) 0.233(12) 0.080(4) -0.012(9) 0.022(4) -0.010(7)
C25 0.178(8) 0.227(13) 0.097(5) -0.037(10) 0.058(6) -0.043(8)
C26 0.164(8) 0.161(9) 0.147(7) 0.009(8) 0.087(7) -0.041(8)
C27 0.104(4) 0.122(5) 0.112(4) -0.001(5) 0.042(4) -0.018(5)
O1 0.0709(17) 0.076(2) 0.0624(17) -0.0056(18) 0.0049(14) -0.0139(18)
O2 0.0684(18) 0.0516(16) 0.079(2) -0.0038(17) -0.0066(15) 0.0105(17)
O3 0.0620(16) 0.0646(17) 0.0717(18) 0.0172(16) 0.0145(14) 0.0099(17)
O4 0.0605(15) 0.0494(15) 0.0691(17) 0.0049(15) 0.0167(13) 0.0117(15)
O5 0.0581(14) 0.0505(15) 0.0570(15) -0.0012(15) 0.0056(12) -0.0036(15)
O6 0.0709(17) 0.0566(15) 0.0622(17) 0.0000(17) -0.0060(14) -0.0046(16)
P1 0.0609(6) 0.0591(6) 0.0745(7) 0.0037(6) 0.0204(5) 0.0064(7)
B1 0.078(4) 0.072(3) 0.124(5) -0.013(4) 0.033(4) 0.001(4)

loop_
_atom_type_symbol
_atom_type_description
_atom_type_scat_dispersion_real
_atom_type_scat_dispersion_imag
_atom_type_scat_source
C C 0.0033 0.0016 'International Tables Vol C Tables 4.2.6.8 and 6.1.1.4'
H H 0 0 'International Tables Vol C Tables 4.2.6.8 and 6.1.1.4'
O O 0.0106 0.006 'International Tables Vol C Tables 4.2.6.8 and 6.1.1.4'
P P 0.1023 0.0942 'International Tables Vol C Tables 4.2.6.8 and 6.1.1.4'
B B 0.0013 0.0007 'International Tables Vol C Tables 4.2.6.8 and 6.1.1.4'

loop_
_geom_angle_atom_site_label_1
_geom_angle_atom_site_label_2
_geom_angle_atom_site_label_3
_geom_angle
_geom_angle_publ_flag
O1 C1 O5 107.2(3) ?
O1 C1 C2 107.7(3) ?
O5 C1 C2 110.4(3) ?
O1 C1 H1 110.5 ?
O5 C1 H1 110.5 ?
C2 C1 H1 110.5 ?
O2 C2 C3 107.0(3) ?
O2 C2 C1 111.0(3) ?
C3 C2 C1 110.1(3) ?
O2 C2 H2 109.6 ?
C3 C2 H2 109.6 ?
C1 C2 H2 109.6 ?
O3 C3 C2 109.8(3) ?
O3 C3 C4 104.0(3) ?
C2 C3 C4 114.2(3) ?
O3 C3 H3 109.6 ?
C2 C3 H3 109.6 ?
C4 C3 H3 109.6 ?
O4 C4 C5 109.9(3) ?
O4 C4 C3 103.2(3) ?
C5 C4 C3 113.9(3) ?
O4 C4 H4 109.9 ?
C5 C4 H4 109.9 ?
C3 C4 H4 109.9 ?
O5 C5 C6 106.3(3) ?
O5 C5 C4 111.5(3) ?
C6 C5 C4 113.2(3) ?
O5 C5 H5 108.6 ?
C6 C5 H5 108.6 ?
C4 C5 H5 108.6 ?
O6 C6 C5 108.4(3) ?
O6 C6 H6A 110.0 ?
C5 C6 H6A 110.0 ?
O6 C6 H6B 110.0 ?
C5 C6 H6B 110.0 ?
H6A C6 H6B 108.4 ?
O1 C7 H7A 109.5 ?
O1 C7 H7B 109.5 ?
H7A C7 H7B 109.5 ?
O1 C7 H7C 109.5 ?
H7A C7 H7C 109.5 ?
H7B C7 H7C 109.5 ?
O2 C8 C9 113.0(3) ?
O2 C8 H8A 109.0 ?
C9 C8 H8A 109.0 ?
O2 C8 H8B 109.0 ?
C9 C8 H8B 109.0 ?
H8A C8 H8B 107.8 ?
C14 C9 C10 117.2(5) ?
C14 C9 C8 122.4(5) ?
C10 C9 C8 120.5(5) ?
C11 C10 C9 119.7(5) ?
C11 C10 H10 120.2 ?
C9 C10 H10 120.2 ?
C12 C11 C10 121.5(5) ?
C12 C11 H11 119.3 ?
C10 C11 H11 119.3 ?
C11 C12 C13 119.0(5) ?
C11 C12 H12 120.5 ?
C13 C12 H12 120.5 ?
C14 C13 C12 119.1(5) ?
C14 C13 H13 120.4 ?
C12 C13 H13 120.4 ?
C9 C14 C13 123.6(5) ?
C9 C14 H14 118.2 ?
C13 C14 H14 118.2 ?
O6 C15 C16 111.4(5) ?
O6 C15 H15A 109.3 ?
C16 C15 H15A 109.3 ?
O6 C15 H15B 109.3 ?
C16 C15 H15B 109.3 ?
H15A C15 H15B 108.0 ?
C17 C16 C21 118.7(6) ?
C17 C16 C15 118.7(6) ?
C21 C16 C15 122.6(5) ?
C16 C17 C18 121.8(9) ?
C16 C17 H17 119.1 ?
C18 C17 H17 119.1 ?
C17 C18 C19 120.4(9) ?
C17 C18 H18 119.8 ?
C19 C18 H18 119.8 ?
C20 C19 C18 118.9(8) ?
C20 C19 H19 120.6 ?
C18 C19 H19 120.6 ?
C19 C20 C21 121.6(9) ?
C19 C20 H20 119.2 ?
C21 C20 H20 119.2 ?
C16 C21 C20 118.6(7) ?
C16 C21 H21 120.7 ?
C20 C21 H21 120.7 ?
C27 C22 C23 117.8(6) ?
C27 C22 P1 120.7(5) ?
C23 C22 P1 121.5(4) ?
C22 C23 C24 121.5(7) ?
C22 C23 H23 119.2 ?
C24 C23 H23 119.2 ?
C25 C24 C23 118.5(8) ?
C25 C24 H24 120.8 ?
C23 C24 H24 120.8 ?
C24 C25 C26 121.2(8) ?
C24 C25 H25 119.4 ?
C26 C25 H25 119.4 ?
C25 C26 C27 119.6(8) ?
C25 C26 H26 120.2 ?
C27 C26 H26 120.2 ?
C22 C27 C26 121.4(7) ?
C22 C27 H27 119.3 ?
C26 C27 H27 119.3 ?
C1 O1 C7 114.4(4) ?
C2 O2 C8 115.5(4) ?
C3 O3 P1 110.4(2) y
C4 O4 P1 108.1(2) y
C1 O5 C5 112.4(3) ?
C15 O6 C6 112.1(4) ?
O3 P1 O4 97.59(14) y
O3 P1 C22 107.5(2) y
O4 P1 C22 105.1(2) y
O3 P1 B1 115.2(3) y
O4 P1 B1 115.4(2) y
C22 P1 B1 114.3(3) y
P1 B1 HA 109.5 ?
P1 B1 HB 109.5 ?
HA B1 HB 109.5 ?
P1 B1 HC 109.5 ?
HA B1 HC 109.5 ?
HB B1 HC 109.5 ?

loop_
_geom_bond_atom_site_label_1
_geom_bond_atom_site_label_2
_geom_bond_site_symmetry_2
_geom_bond_distance
_geom_bond_publ_flag
C1 O1 . 1.396(5) ?
C1 O5 . 1.414(5) ?
C1 C2 . 1.522(5) ?
C1 H1 . 0.9800 ?
C2 O2 . 1.415(5) ?
C2 C3 . 1.516(6) ?
C2 H2 . 0.9800 ?
C3 O3 . 1.458(4) ?
C3 C4 . 1.516(6) ?
C3 H3 . 0.9800 ?
C4 O4 . 1.457(4) ?
C4 C5 . 1.507(5) ?
C4 H4 . 0.9800 ?
C5 O5 . 1.426(5) ?
C5 C6 . 1.498(6) ?
C5 H5 . 0.9800 ?
C6 O6 . 1.414(5) ?
C6 H6A . 0.9700 ?
C6 H6B . 0.9700 ?
C7 O1 . 1.431(5) ?
C7 H7A . 0.9600 ?
C7 H7B . 0.9600 ?
C7 H7C . 0.9600 ?
C8 O2 . 1.424(6) ?
C8 C9 . 1.494(6) ?
C8 H8A . 0.9700 ?
C8 H8B . 0.9700 ?
C9 C14 . 1.360(6) ?
C9 C10 . 1.399(7) ?
C10 C11 . 1.387(8) ?
C10 H10 . 0.9300 ?
C11 C12 . 1.357(8) ?
C11 H11 . 0.9300 ?
C12 C13 . 1.388(9) ?
C12 H12 . 0.9300 ?
C13 C14 . 1.360(7) ?
C13 H13 . 0.9300 ?
C14 H14 . 0.9300 ?
C15 O6 . 1.390(6) ?
C15 C16 . 1.509(7) ?
C15 H15A . 0.9700 ?
C15 H15B . 0.9700 ?
C16 C17 . 1.350(8) ?
C16 C21 . 1.360(9) ?
C17 C18 . 1.352(10) ?
C17 H17 . 0.9300 ?
C18 C19 . 1.349(14) ?
C18 H18 . 0.9300 ?
C19 C20 . 1.331(12) ?
C19 H19 . 0.9300 ?
C20 C21 . 1.397(9) ?
C20 H20 . 0.9300 ?
C21 H21 . 0.9300 ?
C22 C27 . 1.351(7) ?
C22 C23 . 1.365(8) ?
C22 P1 . 1.790(5) y
C23 C24 . 1.409(10) ?
C23 H23 . 0.9300 ?
C24 C25 . 1.332(12) ?
C24 H24 . 0.9300 ?
C25 C26 . 1.358(12) ?
C25 H25 . 0.9300 ?
C26 C27 . 1.384(11) ?
C26 H26 . 0.9300 ?
C27 H27 . 0.9300 ?
O3 P1 . 1.597(3) y
O4 P1 . 1.600(3) y
P1 B1 . 1.851(6) y
B1 HA . 0.9600 ?
B1 HB . 0.9600 ?
B1 HC . 0.9600 ?

loop_
_geom_hbond_atom_site_label_D
_geom_hbond_atom_site_label_H
_geom_hbond_atom_site_label_A
_geom_hbond_site_symmetry_A
_geom_hbond_distance_DH
_geom_hbond_distance_HA
_geom_hbond_distance_DA
_geom_hbond_angle_DHA
_geom_hbond_publ_flag
C3 H3 O5 2_655 0.98 2.37 3.314(6) 162 yes
C6 H6A O2 2_645 0.97 2.43 3.352(6) 159 yes
C18 H18 C9 1_656 0.93 2.84 3.675(8) 150 yes
C12 H12 O3 2_545 0.93 2.71 3.510(6) 145 yes

loop_
_geom_torsion_atom_site_label_1
_geom_torsion_atom_site_label_2
_geom_torsion_atom_site_label_3
_geom_torsion_atom_site_label_4
_geom_torsion
_geom_torsion_publ_flag
O3 C3 C4 O4 40.0(2) yes
